data_4126598
loop_
_publ_author_name
'Latendresse, Trevor P.'
'Bhuvanesh, Nattamai S.'
'Nippe, Michael'

_publ_section_title
;
 Hard Single-Molecule Magnet Behavior By a Linear Trinuclear
 Lanthanide-[1]Metallocenophane Complex.
;
_journal_name_full 'Journal of the American Chemical Society'
_journal_paper_doi 10.1021/jacs.7b08690
_journal_year 2017
_chemical_formula_moiety 'C68 H64 Dy3 Fe6 Li2 O2, C24 H48 I Li2 O6, 2(C4 H8 O)'
_chemical_formula_sum 'C100 H128 Dy3 Fe6 I Li4 O10'
_chemical_formula_weight 2467.28
_space_group_crystal_system triclinic
_space_group_IT_number 2
_space_group_name_Hall '-P 1'
_space_group_name_H-M_alt 'P -1'
_symmetry_space_group_name_Hall '-P 1'
_symmetry_space_group_name_H-M 'P -1'
_atom_sites_solution_hydrogens geom
_atom_sites_solution_primary direct
_audit_creation_date 2017-08-11
_audit_creation_method
;
Olex2 1.2-beta
(compiled 2017.03.28 svn.r3405 for OlexSys, GUI svn.r5335)
;
_cell_angle_alpha 101.096(6)
_cell_angle_beta 105.259(5)
_cell_angle_gamma 104.987(6)
_cell_formula_units_Z 1
_cell_length_a 10.9826(18)
_cell_length_b 13.462(2)
_cell_length_c 17.649(3)
_cell_measurement_reflns_used 9590
_cell_measurement_temperature 100.0
_cell_measurement_theta_max 25.764
_cell_measurement_theta_min 2.313
_cell_volume 2334.8(7)
_computing_cell_refinement 'SAINT v8.37A (Bruker, 2015)'
_computing_data_reduction 'SAINT v8.37A (Bruker, 2015)'
_computing_molecular_graphics 'Olex2 (Dolomanov et al., 2009)'
_computing_publication_material 'Olex2 (Dolomanov et al., 2009)'
_computing_structure_refinement 'XL (Sheldrick, 2008)'
_computing_structure_solution 'ShelXT (Sheldrick, 2015)'
_diffrn_ambient_temperature 100.0
_diffrn_detector 'Bruker APEX2 area detector'
_diffrn_detector_area_resol_mean 7.9
_diffrn_detector_type 'CCD area detector'
_diffrn_measured_fraction_theta_full 0.982
_diffrn_measured_fraction_theta_max 0.982
_diffrn_measurement_device 'three-circle diffractometer'
_diffrn_measurement_device_type 'Bruker APEX-II CCD'
_diffrn_measurement_method '\f and \w scans'
_diffrn_radiation_monochromator 'mirror optics'
_diffrn_radiation_probe x-ray
_diffrn_radiation_type MoK\a
_diffrn_radiation_wavelength 0.71073
_diffrn_reflns_av_R_equivalents 0.0506
_diffrn_reflns_av_unetI/netI 0.0283
_diffrn_reflns_Laue_measured_fraction_full 0.982
_diffrn_reflns_Laue_measured_fraction_max 0.982
_diffrn_reflns_limit_h_max 11
_diffrn_reflns_limit_h_min -11
_diffrn_reflns_limit_k_max 14
_diffrn_reflns_limit_k_min -14
_diffrn_reflns_limit_l_max 19
_diffrn_reflns_limit_l_min -19
_diffrn_reflns_number 52991
_diffrn_reflns_point_group_measured_fraction_full 0.982
_diffrn_reflns_point_group_measured_fraction_max 0.982
_diffrn_reflns_theta_full 22.496
_diffrn_reflns_theta_max 22.496
_diffrn_reflns_theta_min 2.492
_diffrn_source 'microfocus sealed X-ray tube'
_diffrn_source_type 'Incoatec I\ms'
_diffrn_standards_number 0
_exptl_absorpt_coefficient_mu 3.659
_exptl_absorpt_correction_T_max 0.2594
_exptl_absorpt_correction_T_min 0.1482
_exptl_absorpt_correction_type multi-scan
_exptl_absorpt_process_details
'SADABS-2016/2 (Bruker,2016/2) was used for absorption correction. wR2(int) was 0.1302 before and 0.0794 after correction. The Ratio of minimum to maximum transmission is 0.5713. The \l/2 correction factor is Not present.'
_exptl_crystal_colour brown
_exptl_crystal_colour_primary brown
_exptl_crystal_density_diffrn 1.755
_exptl_crystal_description block
_exptl_crystal_F_000 1227
_exptl_crystal_size_max 0.241
_exptl_crystal_size_mid 0.179
_exptl_crystal_size_min 0.098
_refine_diff_density_max 1.549
_refine_diff_density_min -1.162
_refine_diff_density_rms 0.193
_refine_ls_extinction_method none
_refine_ls_goodness_of_fit_ref 1.190
_refine_ls_hydrogen_treatment constr
_refine_ls_matrix_type full
_refine_ls_number_parameters 610
_refine_ls_number_reflns 5988
_refine_ls_number_restraints 517
_refine_ls_restrained_S_all 1.150
_refine_ls_R_factor_all 0.0651
_refine_ls_R_factor_gt 0.0545
_refine_ls_shift/su_max 0.000
_refine_ls_shift/su_mean 0.000
_refine_ls_structure_factor_coef Fsqd
_refine_ls_weighting_details 'w=1/[\s^2^(Fo^2^)+48.7776P] where P=(Fo^2^+2Fc^2^)/3'
_refine_ls_weighting_scheme calc
_refine_ls_wR_factor_gt 0.1101
_refine_ls_wR_factor_ref 0.1190
_reflns_Friedel_coverage 0.000
_reflns_number_gt 5224
_reflns_number_total 5988
_reflns_threshold_expression 'I > 2\s(I)'
_cod_data_source_file ja7b08690_si_001.cif
_cod_data_source_block mntl036
_cod_original_cell_volume 2334.7(7)
_cod_database_code 4126598
_shelx_shelxl_version_number 2014/7
_shelx_space_group_comment
;
The symmetry employed for this shelxl refinement is uniquely defined
by the following loop, which should always be used as a source of
symmetry information in preference to the above space-group names.
They are only intended as comments.
;
_shelx_estimated_absorpt_t_max 0.716
_shelx_estimated_absorpt_t_min 0.473
_olex2_refinement_description
;
1. Fixed Uiso
 At 1.2 times of:
  All C(H) groups, All C(H,H) groups
2. Restrained distances
 O2A-Li2 \\sim O2-Li2
 with sigma of 0.005
3. Uiso/Uaniso restraints and constraints
I1 \\sim O3 \\sim O4 \\sim O2 \\sim C35 \\sim C36 \\sim C37 \\sim C38 \\sim O2A
\\sim C35A \\sim C36A \\sim C37A \\sim C38A \\sim C39 \\sim C40 \\sim C41 \\sim
C42 \\sim C43 \\sim C44 \\sim C45 \\sim C46 \\sim Li2: within 2A with sigma of
0.01 and sigma for terminal atoms of 0.01
O2 \\sim C35 \\sim C36 \\sim C37 \\sim C38 \\sim O2A \\sim C35A \\sim C36A
\\sim C37A \\sim C38A: within 2A with sigma of 0.005 and sigma for terminal
atoms of 0.01
O1 \\sim Li1 \\sim C21 \\sim C11: within 2A with sigma of 0.005 and sigma for
terminal atoms of 0.01
C1 \\sim C2 \\sim C3 \\sim C4 \\sim C5: within 2A with sigma of 0.005 and sigma
for terminal atoms of 0.01
4. Rigid body (RIGU) restrains
 I1, O2, O3, O4, C35, C36, C37, C38, C39, C40, C41, C42, C43, C44, C45, C46, Li2
 with sigma for 1-2 distances of 0.01 and sigma for 1-3 distances of 0.01
 O2, C35, C36, C37, C38, O2A, C35A, C36A, C37A, C38A
 with sigma for 1-2 distances of 0.005 and sigma for 1-3 distances of 0.005
 O1, Li1, C21, C11
 with sigma for 1-2 distances of 0.005 and sigma for 1-3 distances of 0.005
 C1, C2, C3, C4, C5
 with sigma for 1-2 distances of 0.005 and sigma for 1-3 distances of 0.005
5. Same fragment restrains
{O1, C31, C32, C33, C34} sigma for 1-2: 0.005, 1-3: 0.04
as
{O2, C35, C36, C37, C38}
{O1, C31, C32, C33, C34} sigma for 1-2: 0.005, 1-3: 0.04
as
{O2A, C35A, C36A, C37A, C38A}
6. Others
 Fixed Sof: I1(0.5) O2(0.5) C35(0.5) H35A(0.5) H35B(0.5) C36(0.5) H36A(0.5)
 H36B(0.5) C37(0.5) H37A(0.5) H37B(0.5) C38(0.5) H38A(0.5) H38B(0.5) O2A(0.5)
 C35A(0.5) H35C(0.5) H35D(0.5) C36A(0.5) H36C(0.5) H36D(0.5) C37A(0.5)
 H37C(0.5) H37D(0.5) C38A(0.5) H38C(0.5) H38D(0.5)
7.a Secondary CH2 refined with riding coordinates:
 C31(H31A,H31B), C32(H32A,H32B), C33(H33A,H33B), C34(H34A,H34B), C35(H35A,
 H35B), C36(H36A,H36B), C37(H37A,H37B), C38(H38A,H38B), C35A(H35C,H35D),
 C36A(H36C,H36D), C37A(H37C,H37D), C38A(H38C,H38D), C39(H39A,H39B), C40(H40A,
 H40B), C41(H41A,H41B), C42(H42A,H42B), C43(H43A,H43B), C44(H44A,H44B),
 C45(H45A,H45B), C46(H46A,H46B), C47(H47A,H47B), C48(H48A,H48B), C49(H49A,H49B),
  C50(H50A,H50B)
7.b Aromatic/amide H refined with riding coordinates:
 C2(H2), C3(H3), C4(H4), C5(H5), C7(H7), C8(H8), C9(H9), C10(H10), C12(H12),
 C13(H13), C14(H14), C15(H15), C17(H17), C18(H18), C19(H19), C20(H20), C22(H22),
  C23(H23), C24(H24), C25(H25), C27(H27), C28(H28), C29(H29), C30(H30)
;
_olex2_submission_special_instructions 'No special instructions were received'

loop_
_space_group_symop_operation_xyz
'x, y, z'
'-x, -y, -z'

loop_
_atom_site_label
_atom_site_type_symbol
_atom_site_fract_x
_atom_site_fract_y
_atom_site_fract_z
_atom_site_U_iso_or_equiv
_atom_site_adp_type
_atom_site_occupancy
_atom_site_site_symmetry_order
_atom_site_calc_flag
_atom_site_refinement_flags_posn
_atom_site_refinement_flags_adp
_atom_site_refinement_flags_occupancy
_atom_site_disorder_assembly
_atom_site_disorder_group
Dy1 Dy 0.89639(4) 0.51897(4) 0.30807(3) 0.01864(15) Uani 1 1 d . . . . .
Dy2 Dy 1.0000 0.5000 0.5000 0.01840(18) Uani 1 2 d S T P . .
Fe1 Fe 0.60142(13) 0.44920(12) 0.31118(8) 0.0198(3) Uani 1 1 d . . . . .
Fe2 Fe 1.07690(14) 0.76044(12) 0.37245(9) 0.0254(4) Uani 1 1 d . . . . .
Fe3 Fe 1.01947(13) 0.34256(12) 0.25331(8) 0.0208(3) Uani 1 1 d . . . . .
C1 C 0.6682(10) 0.5113(9) 0.2236(6) 0.0270(18) Uani 1 1 d . U . . .
C2 C 0.5589(10) 0.4128(9) 0.1868(6) 0.0278(18) Uani 1 1 d . U . . .
H2 H 0.5617 0.3501 0.1528 0.033 Uiso 1 1 calc R . . . .
C3 C 0.4445(11) 0.4226(9) 0.2086(6) 0.0312(18) Uani 1 1 d . U . . .
H3 H 0.3603 0.3680 0.1915 0.037 Uiso 1 1 calc R . . . .
C4 C 0.4782(10) 0.5261(9) 0.2593(6) 0.0294(18) Uani 1 1 d . U . . .
H4 H 0.4222 0.5546 0.2834 0.035 Uiso 1 1 calc R . . . .
C5 C 0.6128(10) 0.5805(9) 0.2677(6) 0.0294(18) Uani 1 1 d . U . . .
H5 H 0.6604 0.6530 0.2982 0.035 Uiso 1 1 calc R . . . .
C6 C 0.7672(9) 0.4414(9) 0.3975(6) 0.025(2) Uani 1 1 d . . . . .
C7 C 0.6711(9) 0.3353(8) 0.3538(6) 0.019(2) Uani 1 1 d . . . . .
H7 H 0.6898 0.2785 0.3231 0.023 Uiso 1 1 calc R . . . .
C8 C 0.5451(10) 0.3290(9) 0.3636(6) 0.028(2) Uani 1 1 d . . . . .
H8 H 0.4661 0.2686 0.3406 0.033 Uiso 1 1 calc R . . . .
C9 C 0.5594(10) 0.4300(9) 0.4142(6) 0.027(3) Uani 1 1 d . . . . .
H9 H 0.4908 0.4484 0.4310 0.032 Uiso 1 1 calc R . . . .
C10 C 0.6903(9) 0.4977(9) 0.4354(6) 0.026(2) Uani 1 1 d . . . . .
H10 H 0.7247 0.5694 0.4693 0.031 Uiso 1 1 calc R . . . .
C11 C 0.9824(10) 0.6677(9) 0.2506(6) 0.027(2) Uani 1 1 d . U . . .
C12 C 0.9563(11) 0.7683(9) 0.2655(6) 0.035(3) Uani 1 1 d . . . . .
H12 H 0.8702 0.7756 0.2559 0.042 Uiso 1 1 calc R . . . .
C13 C 1.0800(12) 0.8558(9) 0.2969(7) 0.040(3) Uani 1 1 d . . . . .
H13 H 1.0889 0.9297 0.3121 0.047 Uiso 1 1 calc R . . . .
C14 C 1.1853(11) 0.8140(9) 0.3014(7) 0.036(3) Uani 1 1 d . . . . .
H14 H 1.2779 0.8534 0.3195 0.043 Uiso 1 1 calc R . . . .
C15 C 1.1262(10) 0.7018(8) 0.2735(6) 0.026(2) Uani 1 1 d . . . . .
H15 H 1.1757 0.6537 0.2701 0.031 Uiso 1 1 calc R . . . .
C16 C 1.0314(10) 0.6639(9) 0.4466(6) 0.028(2) Uani 1 1 d . . . . .
C17 C 0.9734(11) 0.7475(9) 0.4534(6) 0.032(3) Uani 1 1 d . . . . .
H17 H 0.8806 0.7364 0.4421 0.038 Uiso 1 1 calc R . . . .
C18 C 1.0739(13) 0.8493(9) 0.4793(7) 0.041(3) Uani 1 1 d . . . . .
H18 H 1.0600 0.9168 0.4876 0.049 Uiso 1 1 calc R . . . .
C19 C 1.1959(12) 0.8323(9) 0.4904(7) 0.040(3) Uani 1 1 d . . . . .
H19 H 1.2805 0.8863 0.5074 0.048 Uiso 1 1 calc R . . . .
C20 C 1.1724(11) 0.7211(9) 0.4722(6) 0.032(3) Uani 1 1 d . . . . .
H20 H 1.2400 0.6885 0.4762 0.038 Uiso 1 1 calc R . . . .
C21 C 0.8922(10) 0.4041(8) 0.1784(6) 0.022(2) Uani 1 1 d . U . . .
C22 C 1.0124(11) 0.4089(9) 0.1581(6) 0.033(3) Uani 1 1 d . . . . .
H22 H 1.0747 0.4732 0.1587 0.039 Uiso 1 1 calc R . . . .
C23 C 1.0264(11) 0.3052(10) 0.1369(6) 0.037(3) Uani 1 1 d . . . . .
H23 H 1.0979 0.2894 0.1222 0.044 Uiso 1 1 calc R . . . .
C24 C 0.9149(11) 0.2315(9) 0.1421(6) 0.030(3) Uani 1 1 d . . . . .
H24 H 0.8968 0.1563 0.1313 0.036 Uiso 1 1 calc R . . . .
C25 C 0.8328(10) 0.2897(9) 0.1665(6) 0.027(2) Uani 1 1 d . . . . .
H25 H 0.7505 0.2579 0.1739 0.033 Uiso 1 1 calc R . . . .
C26 C 1.0508(10) 0.4217(8) 0.3741(6) 0.023(2) Uani 1 1 d . . . . .
C27 C 1.1731(10) 0.4421(9) 0.3547(5) 0.023(2) Uani 1 1 d . . . . .
H27 H 1.2292 0.5112 0.3591 0.028 Uiso 1 1 calc R . . . .
C28 C 1.1987(11) 0.3453(9) 0.3282(7) 0.032(3) Uani 1 1 d . . . . .
H28 H 1.2724 0.3381 0.3116 0.039 Uiso 1 1 calc R . . . .
C29 C 1.0951(11) 0.2633(9) 0.3312(6) 0.028(2) Uani 1 1 d . . . . .
H29 H 1.0859 0.1893 0.3169 0.034 Uiso 1 1 calc R . . . .
C30 C 1.0049(10) 0.3068(9) 0.3590(6) 0.025(2) Uani 1 1 d . . . . .
H30 H 0.9263 0.2665 0.3665 0.030 Uiso 1 1 calc R . . . .
O1 O 0.7485(7) 0.5877(6) 0.0605(4) 0.0351(17) Uani 1 1 d D U . . .
C31 C 0.6365(12) 0.6277(11) 0.0539(9) 0.057(4) Uani 1 1 d D . . . .
H31A H 0.5995 0.6178 0.0984 0.069 Uiso 1 1 calc R . . . .
H31B H 0.5648 0.5897 0.0007 0.069 Uiso 1 1 calc R . . . .
C32 C 0.6924(15) 0.7447(11) 0.0607(10) 0.076(5) Uani 1 1 d D . . . .
H32A H 0.6241 0.7699 0.0287 0.092 Uiso 1 1 calc R . . . .
H32B H 0.7265 0.7885 0.1185 0.092 Uiso 1 1 calc R . . . .
C33 C 0.796(2) 0.7489(13) 0.0282(12) 0.091(6) Uani 1 1 d D . . . .
H33A H 0.8694 0.8174 0.0567 0.109 Uiso 1 1 calc R . . . .
H33B H 0.7631 0.7448 -0.0305 0.109 Uiso 1 1 calc R . . . .
C34 C 0.8435(13) 0.6609(11) 0.0381(8) 0.058(4) Uani 1 1 d D . . . .
H34A H 0.8525 0.6249 -0.0136 0.070 Uiso 1 1 calc R . . . .
H34B H 0.9320 0.6869 0.0814 0.070 Uiso 1 1 calc R . . . .
Li1 Li 0.8055(17) 0.5369(15) 0.1463(11) 0.032(3) Uani 1 1 d . U . . .
I1 I 0.4695(3) 0.02716(19) 0.00708(14) 0.0737(7) Uani 0.5 1 d . U . A .
O3 O 0.6102(9) -0.0004(8) 0.2261(6) 0.058(2) Uani 1 1 d . U . . .
O4 O 0.4006(11) -0.2144(9) 0.1031(6) 0.076(3) Uani 1 1 d . U . . .
O2 O 0.3140(19) -0.0371(18) 0.1646(17) 0.086(4) Uani 0.5 1 d D U . A 1
C35 C 0.171(2) -0.082(2) 0.121(3) 0.086(4) Uani 0.5 1 d D U . A 1
H35A H 0.1324 -0.1474 0.1358 0.103 Uiso 0.5 1 calc R . . A 1
H35B H 0.1537 -0.1009 0.0613 0.103 Uiso 0.5 1 calc R . . A 1
C36 C 0.110(2) 0.002(3) 0.145(2) 0.085(4) Uani 0.5 1 d D U . A 1
H36A H 0.0556 0.0151 0.0964 0.102 Uiso 0.5 1 calc R . . A 1
H36B H 0.0526 -0.0211 0.1778 0.102 Uiso 0.5 1 calc R . . A 1
C37 C 0.217(3) 0.094(2) 0.192(2) 0.086(4) Uani 0.5 1 d D U . A 1
H37A H 0.2005 0.1256 0.2423 0.103 Uiso 0.5 1 calc R . . A 1
H37B H 0.2259 0.1471 0.1606 0.103 Uiso 0.5 1 calc R . . A 1
C38 C 0.338(3) 0.068(2) 0.214(2) 0.086(4) Uani 0.5 1 d D U . A 1
H38A H 0.4100 0.1206 0.2045 0.103 Uiso 0.5 1 calc R . . A 1
H38B H 0.3659 0.0705 0.2725 0.103 Uiso 0.5 1 calc R . . A 1
O2A O 0.3221(19) -0.0044(18) 0.1490(17) 0.086(4) Uani 0.5 1 d D U . A 2
C35A C 0.181(2) -0.063(2) 0.108(3) 0.086(4) Uani 0.5 1 d D U . A 2
H35C H 0.1486 -0.1173 0.1356 0.104 Uiso 0.5 1 calc R . . A 2
H35D H 0.1623 -0.0990 0.0502 0.104 Uiso 0.5 1 calc R . . A 2
C36A C 0.115(2) 0.022(2) 0.116(2) 0.086(4) Uani 0.5 1 d D U . A 2
H36C H 0.0668 0.0264 0.0618 0.104 Uiso 0.5 1 calc R . . A 2
H36D H 0.0516 0.0071 0.1466 0.104 Uiso 0.5 1 calc R . . A 2
C37A C 0.220(3) 0.117(2) 0.159(2) 0.087(4) Uani 0.5 1 d D U . A 2
H37C H 0.2279 0.1341 0.2180 0.104 Uiso 0.5 1 calc R . . A 2
H37D H 0.2021 0.1766 0.1383 0.104 Uiso 0.5 1 calc R . . A 2
C38A C 0.342(2) 0.1052(19) 0.151(2) 0.088(4) Uani 0.5 1 d D U . A 2
H38C H 0.3527 0.1185 0.0990 0.105 Uiso 0.5 1 calc R . . A 2
H38D H 0.4204 0.1538 0.1973 0.105 Uiso 0.5 1 calc R . . A 2
C39 C 0.7466(14) 0.0301(12) 0.2282(9) 0.059(3) Uani 1 1 d . U . . .
H39A H 0.7811 0.1077 0.2339 0.071 Uiso 1 1 calc R . . . .
H39B H 0.7542 -0.0100 0.1774 0.071 Uiso 1 1 calc R . . . .
C40 C 0.8243(14) 0.0034(11) 0.3016(9) 0.060(3) Uani 1 1 d . U . . .
H40A H 0.8813 -0.0377 0.2864 0.072 Uiso 1 1 calc R . . . .
H40B H 0.8816 0.0694 0.3458 0.072 Uiso 1 1 calc R . . . .
C41 C 0.7200(14) -0.0629(12) 0.3286(9) 0.060(3) Uani 1 1 d . U . . .
H41A H 0.7514 -0.0523 0.3885 0.072 Uiso 1 1 calc R . . . .
H41B H 0.6930 -0.1400 0.3001 0.072 Uiso 1 1 calc R . . . .
C42 C 0.6058(14) -0.0175(11) 0.3028(8) 0.054(3) Uani 1 1 d . U . . .
H42A H 0.5189 -0.0692 0.2966 0.064 Uiso 1 1 calc R . . . .
H42B H 0.6210 0.0505 0.3431 0.064 Uiso 1 1 calc R . . . .
C43 C 0.4033(14) -0.2732(11) 0.1591(8) 0.055(3) Uani 1 1 d . U . . .
H43A H 0.3756 -0.2413 0.2044 0.066 Uiso 1 1 calc R . . . .
H43B H 0.4939 -0.2772 0.1821 0.066 Uiso 1 1 calc R . . . .
C44 C 0.3042(15) -0.3835(13) 0.1099(9) 0.071(3) Uani 1 1 d . U . . .
H44A H 0.3479 -0.4286 0.0832 0.085 Uiso 1 1 calc R . . . .
H44B H 0.2638 -0.4203 0.1451 0.085 Uiso 1 1 calc R . . . .
C45 C 0.2043(16) -0.3607(14) 0.0494(9) 0.075(4) Uani 1 1 d . U . . .
H45A H 0.1474 -0.3277 0.0736 0.090 Uiso 1 1 calc R . . . .
H45B H 0.1479 -0.4246 0.0030 0.090 Uiso 1 1 calc R . . . .
C46 C 0.3037(17) -0.2814(14) 0.0263(10) 0.083(4) Uani 1 1 d . U . . .
H46A H 0.3459 -0.3188 -0.0077 0.100 Uiso 1 1 calc R . . . .
H46B H 0.2597 -0.2388 -0.0043 0.100 Uiso 1 1 calc R . . . .
Li2 Li 0.459(3) -0.061(2) 0.1291(17) 0.073(4) Uani 1 1 d D U . . .
O5 O 0.4802(10) 0.1146(8) 0.5496(6) 0.063(3) Uani 1 1 d . . . . .
C47 C 0.4142(16) 0.0964(12) 0.4648(9) 0.067(4) Uani 1 1 d . . . . .
H47A H 0.3632 0.0194 0.4384 0.080 Uiso 1 1 calc R . . . .
H47B H 0.4794 0.1198 0.4370 0.080 Uiso 1 1 calc R . . . .
C48 C 0.3233(16) 0.1610(15) 0.4610(11) 0.080(5) Uani 1 1 d . . . . .
H48A H 0.2389 0.1234 0.4685 0.096 Uiso 1 1 calc R . . . .
H48B H 0.3030 0.1808 0.4090 0.096 Uiso 1 1 calc R . . . .
C49 C 0.410(2) 0.2580(14) 0.5336(10) 0.078(6) Uani 1 1 d . . . . .
H49A H 0.4583 0.3160 0.5150 0.094 Uiso 1 1 calc R . . . .
H49B H 0.3534 0.2853 0.5622 0.094 Uiso 1 1 calc R . . . .
C50 C 0.5033(14) 0.2221(11) 0.5881(10) 0.061(4) Uani 1 1 d . . . . .
H50A H 0.5964 0.2657 0.5975 0.073 Uiso 1 1 calc R . . . .
H50B H 0.4884 0.2291 0.6415 0.073 Uiso 1 1 calc R . . . .

loop_
_atom_site_aniso_label
_atom_site_aniso_U_11
_atom_site_aniso_U_22
_atom_site_aniso_U_33
_atom_site_aniso_U_23
_atom_site_aniso_U_13
_atom_site_aniso_U_12
Dy1 0.0162(3) 0.0256(3) 0.0152(3) 0.0081(2) 0.00531(19) 0.0066(2)
Dy2 0.0142(3) 0.0280(4) 0.0142(3) 0.0070(3) 0.0054(3) 0.0073(3)
Fe1 0.0140(7) 0.0299(8) 0.0161(7) 0.0092(6) 0.0036(6) 0.0075(6)
Fe2 0.0248(8) 0.0258(8) 0.0221(8) 0.0076(7) 0.0046(6) 0.0050(7)
Fe3 0.0173(7) 0.0317(9) 0.0160(7) 0.0078(6) 0.0061(6) 0.0106(6)
C1 0.030(3) 0.038(4) 0.015(3) 0.016(3) 0.002(3) 0.012(3)
C2 0.028(4) 0.043(4) 0.013(3) 0.013(3) 0.004(3) 0.011(3)
C3 0.028(3) 0.045(4) 0.019(4) 0.015(3) 0.003(3) 0.010(3)
C4 0.026(3) 0.041(4) 0.022(4) 0.013(3) 0.004(3) 0.013(3)
C5 0.030(3) 0.039(4) 0.020(4) 0.014(3) 0.003(3) 0.011(3)
C6 0.006(5) 0.050(7) 0.017(5) 0.019(5) 0.001(4) 0.002(5)
C7 0.013(5) 0.029(6) 0.017(5) 0.009(4) 0.004(4) 0.010(4)
C8 0.023(6) 0.036(7) 0.020(5) 0.010(5) -0.002(4) 0.010(5)
C9 0.020(6) 0.049(7) 0.027(6) 0.027(6) 0.014(5) 0.017(5)
C10 0.018(6) 0.043(7) 0.011(5) 0.009(5) 0.000(4) 0.006(5)
C11 0.028(6) 0.031(6) 0.020(5) 0.012(4) 0.007(4) 0.005(5)
C12 0.038(7) 0.046(8) 0.028(6) 0.019(6) 0.006(5) 0.023(6)
C13 0.052(8) 0.025(6) 0.036(7) 0.012(5) 0.012(6) 0.003(6)
C14 0.028(6) 0.038(7) 0.037(7) 0.012(6) 0.009(5) 0.004(5)
C15 0.025(6) 0.029(6) 0.020(5) 0.005(5) 0.006(4) 0.004(5)
C16 0.034(6) 0.038(7) 0.012(5) 0.014(5) 0.003(5) 0.014(5)
C17 0.030(6) 0.045(7) 0.024(6) 0.014(5) 0.011(5) 0.010(6)
C18 0.056(8) 0.029(7) 0.041(7) 0.005(6) 0.019(6) 0.018(6)
C19 0.047(8) 0.029(7) 0.027(6) 0.003(5) 0.002(5) -0.001(6)
C20 0.030(6) 0.045(8) 0.022(6) 0.009(5) 0.010(5) 0.012(5)
C21 0.028(6) 0.029(6) 0.013(5) 0.009(4) 0.007(4) 0.012(5)
C22 0.039(7) 0.034(7) 0.026(6) 0.013(5) 0.010(5) 0.011(5)
C23 0.031(7) 0.069(9) 0.018(6) 0.018(6) 0.008(5) 0.024(6)
C24 0.036(7) 0.032(7) 0.022(6) -0.001(5) 0.008(5) 0.018(5)
C25 0.020(5) 0.038(7) 0.021(6) 0.008(5) -0.003(4) 0.015(5)
C26 0.027(6) 0.026(6) 0.012(5) 0.003(4) 0.001(4) 0.008(5)
C27 0.020(5) 0.037(7) 0.012(5) 0.009(5) 0.002(4) 0.009(5)
C28 0.035(7) 0.041(7) 0.033(6) 0.013(5) 0.018(5) 0.025(6)
C29 0.040(7) 0.025(6) 0.026(6) 0.010(5) 0.010(5) 0.021(5)
C30 0.026(6) 0.045(7) 0.018(5) 0.015(5) 0.014(5) 0.021(5)
O1 0.029(4) 0.050(5) 0.036(4) 0.024(4) 0.011(3) 0.020(3)
C31 0.057(9) 0.080(11) 0.055(9) 0.038(8) 0.017(7) 0.043(8)
C32 0.071(11) 0.070(12) 0.074(11) 0.005(9) -0.004(9) 0.041(9)
C33 0.137(17) 0.060(11) 0.117(16) 0.047(11) 0.081(14) 0.043(12)
C34 0.062(9) 0.083(11) 0.049(8) 0.049(8) 0.027(7) 0.022(8)
Li1 0.022(5) 0.043(6) 0.043(5) 0.015(5) 0.016(4) 0.021(5)
I1 0.0907(19) 0.0751(19) 0.0473(12) 0.0298(13) 0.0174(11) 0.0103(12)
O3 0.054(4) 0.065(5) 0.054(4) 0.016(4) 0.023(4) 0.010(4)
O4 0.082(5) 0.075(5) 0.053(4) 0.034(4) -0.008(4) 0.015(4)
O2 0.071(5) 0.078(6) 0.089(7) 0.000(6) 0.003(5) 0.034(5)
C35 0.071(5) 0.078(7) 0.090(7) 0.000(6) 0.003(5) 0.035(5)
C36 0.070(5) 0.078(7) 0.090(7) 0.000(6) 0.003(5) 0.036(5)
C37 0.072(5) 0.078(7) 0.090(7) -0.002(6) 0.003(5) 0.036(5)
C38 0.071(5) 0.078(7) 0.089(7) -0.001(6) 0.003(5) 0.036(5)
O2A 0.071(5) 0.079(6) 0.089(7) -0.001(6) 0.003(5) 0.035(5)
C35A 0.071(5) 0.079(7) 0.090(7) -0.001(6) 0.003(5) 0.035(5)
C36A 0.071(5) 0.078(7) 0.091(7) -0.002(6) 0.002(5) 0.036(5)
C37A 0.072(5) 0.078(7) 0.091(7) -0.001(6) 0.003(5) 0.036(5)
C38A 0.072(5) 0.079(7) 0.091(7) -0.002(6) 0.003(5) 0.034(5)
C39 0.055(6) 0.059(6) 0.062(6) 0.013(5) 0.028(5) 0.009(5)
C40 0.057(6) 0.049(6) 0.072(6) 0.011(5) 0.020(5) 0.019(5)
C41 0.060(6) 0.053(6) 0.061(6) 0.018(5) 0.017(5) 0.012(5)
C42 0.054(6) 0.055(6) 0.052(6) 0.019(5) 0.021(5) 0.011(5)
C43 0.060(6) 0.070(6) 0.041(5) 0.021(5) 0.009(5) 0.034(5)
C44 0.066(7) 0.080(7) 0.055(6) 0.014(6) 0.005(5) 0.026(6)
C45 0.071(7) 0.080(7) 0.057(6) 0.023(6) -0.002(6) 0.020(6)
C46 0.084(7) 0.084(7) 0.059(6) 0.023(6) -0.007(6) 0.019(6)
Li2 0.067(5) 0.072(6) 0.068(6) 0.016(5) 0.008(5) 0.023(5)
O5 0.072(7) 0.057(6) 0.056(6) 0.008(5) 0.006(5) 0.036(5)
C47 0.075(11) 0.058(10) 0.059(10) 0.019(8) 0.000(8) 0.028(9)
C48 0.057(10) 0.106(15) 0.098(14) 0.068(13) 0.021(10) 0.038(10)
C49 0.144(17) 0.087(13) 0.074(11) 0.047(10) 0.081(12) 0.090(13)
C50 0.052(9) 0.041(8) 0.084(11) -0.001(8) 0.027(8) 0.014(7)

loop_
_atom_type_symbol
_atom_type_description
_atom_type_scat_dispersion_real
_atom_type_scat_dispersion_imag
_atom_type_scat_source
C C 0.0033 0.0016 'International Tables Vol C Tables 4.2.6.8 and 6.1.1.4'
H H 0.0000 0.0000 'International Tables Vol C Tables 4.2.6.8 and 6.1.1.4'
Dy Dy -0.1892 4.4098 'International Tables Vol C Tables 4.2.6.8 and 6.1.1.4'
Fe Fe 0.3463 0.8444 'International Tables Vol C Tables 4.2.6.8 and 6.1.1.4'
I I -0.4742 1.8119 'International Tables Vol C Tables 4.2.6.8 and 6.1.1.4'
Li Li -0.0003 0.0001 'International Tables Vol C Tables 4.2.6.8 and 6.1.1.4'
O O 0.0106 0.0060 'International Tables Vol C Tables 4.2.6.8 and 6.1.1.4'

loop_
_geom_angle_atom_site_label_1
_geom_angle_atom_site_label_2
_geom_angle_atom_site_label_3
_geom_angle
_geom_angle_site_symmetry_1
_geom_angle_site_symmetry_3
C1 Dy1 C6 82.8(3) . .
C1 Dy1 C16 121.9(3) . .
C1 Dy1 C26 149.1(3) . .
C6 Dy1 C16 81.2(3) . .
C11 Dy1 C1 85.3(3) . .
C11 Dy1 C6 150.9(4) . .
C11 Dy1 C16 82.8(3) . .
C11 Dy1 C26 120.9(3) . .
C21 Dy1 C1 83.9(3) . .
C21 Dy1 C6 121.4(3) . .
C21 Dy1 C11 83.4(3) . .
C21 Dy1 C16 149.4(3) . .
C21 Dy1 C26 83.3(3) . .
C26 Dy1 C6 80.1(3) . .
C26 Dy1 C16 80.6(3) . .
Dy1 Dy2 Dy1 180.0 . 2_766
C6 Dy2 Dy1 130.5(2) . 2_766
C6 Dy2 Dy1 49.5(2) . .
C6 Dy2 Dy1 130.5(2) 2_766 .
C6 Dy2 Dy1 49.5(2) 2_766 2_766
C6 Dy2 C6 180.0(4) . 2_766
C6 Dy2 C16 83.2(3) 2_766 2_766
C6 Dy2 C16 96.8(3) . 2_766
C6 Dy2 C16 83.2(3) . .
C6 Dy2 C16 96.8(3) 2_766 .
C6 Dy2 C26 81.9(3) . .
C6 Dy2 C26 98.1(3) 2_766 .
C6 Dy2 C26 98.1(3) . 2_766
C6 Dy2 C26 81.9(3) 2_766 2_766
C16 Dy2 Dy1 49.9(2) 2_766 2_766
C16 Dy2 Dy1 49.9(2) . .
C16 Dy2 Dy1 130.1(2) . 2_766
C16 Dy2 Dy1 130.1(2) 2_766 .
C16 Dy2 C16 180.0 2_766 .
C26 Dy2 Dy1 130.5(2) 2_766 .
C26 Dy2 Dy1 130.5(2) . 2_766
C26 Dy2 Dy1 49.5(2) . .
C26 Dy2 Dy1 49.5(2) 2_766 2_766
C26 Dy2 C16 97.4(3) 2_766 .
C26 Dy2 C16 82.6(3) . .
C26 Dy2 C16 82.6(3) 2_766 2_766
C26 Dy2 C16 97.4(3) . 2_766
C26 Dy2 C26 180.0(5) . 2_766
C1 Fe1 Dy1 52.9(3) . .
C2 Fe1 Dy1 81.7(3) . .
C2 Fe1 C1 40.4(4) . .
C2 Fe1 C6 127.2(4) . .
C2 Fe1 C7 109.2(4) . .
C2 Fe1 C8 119.4(4) . .
C3 Fe1 Dy1 120.5(3) . .
C3 Fe1 C1 69.4(4) . .
C3 Fe1 C2 41.1(4) . .
C3 Fe1 C4 40.1(4) . .
C3 Fe1 C5 67.2(4) . .
C3 Fe1 C6 165.0(4) . .
C3 Fe1 C7 126.8(4) . .
C3 Fe1 C8 106.4(4) . .
C3 Fe1 C10 151.5(4) . .
C4 Fe1 Dy1 117.4(3) . .
C4 Fe1 C1 70.0(4) . .
C4 Fe1 C2 68.4(4) . .
C4 Fe1 C5 40.7(4) . .
C4 Fe1 C6 154.0(4) . .
C4 Fe1 C7 162.6(4) . .
C4 Fe1 C8 124.5(4) . .
C4 Fe1 C10 118.5(4) . .
C5 Fe1 Dy1 77.4(3) . .
C5 Fe1 C1 41.0(4) . .
C5 Fe1 C2 66.9(4) . .
C5 Fe1 C6 120.6(4) . .
C5 Fe1 C7 155.7(4) . .
C5 Fe1 C8 163.1(4) . .
C6 Fe1 Dy1 54.5(2) . .
C6 Fe1 C1 107.4(4) . .
C7 Fe1 Dy1 78.3(3) . .
C7 Fe1 C1 120.1(4) . .
C7 Fe1 C6 41.1(4) . .
C8 Fe1 Dy1 118.1(3) . .
C8 Fe1 C1 153.5(4) . .
C8 Fe1 C6 69.5(4) . .
C8 Fe1 C7 40.5(4) . .
C9 Fe1 Dy1 122.0(3) . .
C9 Fe1 C1 164.8(4) . .
C9 Fe1 C2 153.0(4) . .
C9 Fe1 C3 117.5(4) . .
C9 Fe1 C4 106.0(4) . .
C9 Fe1 C5 126.9(4) . .
C9 Fe1 C6 69.4(4) . .
C9 Fe1 C7 67.9(4) . .
C9 Fe1 C8 40.6(4) . .
C9 Fe1 C10 40.0(4) . .
C10 Fe1 Dy1 84.4(3) . .
C10 Fe1 C1 128.1(4) . .
C10 Fe1 C2 166.2(4) . .
C10 Fe1 C5 109.6(4) . .
C10 Fe1 C6 41.8(4) . .
C10 Fe1 C7 68.1(4) . .
C10 Fe1 C8 68.1(4) . .
C11 Fe2 Dy1 52.5(3) . .
C12 Fe2 Dy1 82.6(3) . .
C12 Fe2 C11 40.9(4) . .
C12 Fe2 C14 68.6(5) . .
C12 Fe2 C16 129.0(4) . .
C12 Fe2 C17 109.5(4) . .
C12 Fe2 C18 117.8(5) . .
C13 Fe2 Dy1 121.1(3) . .
C13 Fe2 C11 70.0(4) . .
C13 Fe2 C12 41.4(5) . .
C13 Fe2 C14 40.3(5) . .
C13 Fe2 C15 67.2(5) . .
C13 Fe2 C16 167.3(5) . .
C13 Fe2 C17 128.8(5) . .
C13 Fe2 C18 106.4(5) . .
C13 Fe2 C19 115.4(5) . .
C13 Fe2 C20 149.6(5) . .
C14 Fe2 Dy1 116.1(3) . .
C14 Fe2 C11 70.0(4) . .
C14 Fe2 C16 151.8(4) . .
C14 Fe2 C17 165.3(5) . .
C15 Fe2 Dy1 76.3(3) . .
C15 Fe2 C11 40.9(4) . .
C15 Fe2 C12 67.1(4) . .
C15 Fe2 C14 40.3(4) . .
C15 Fe2 C16 119.8(4) . .
C15 Fe2 C17 153.6(4) . .
C15 Fe2 C18 165.2(5) . .
C16 Fe2 Dy1 55.3(3) . .
C16 Fe2 C11 107.8(4) . .
C17 Fe2 Dy1 77.3(3) . .
C17 Fe2 C11 118.8(4) . .
C17 Fe2 C16 40.5(4) . .
C18 Fe2 Dy1 117.5(3) . .
C18 Fe2 C11 151.5(5) . .
C18 Fe2 C14 126.3(5) . .
C18 Fe2 C16 69.3(5) . .
C18 Fe2 C17 40.6(5) . .
C19 Fe2 Dy1 123.5(3) . .
C19 Fe2 C11 167.8(5) . .
C19 Fe2 C12 149.8(5) . .
C19 Fe2 C14 106.4(5) . .
C19 Fe2 C15 129.2(5) . .
C19 Fe2 C16 69.5(4) . .
C19 Fe2 C17 67.4(5) . .
C19 Fe2 C18 39.8(5) . .
C19 Fe2 C20 40.5(5) . .
C20 Fe2 Dy1 85.8(3) . .
C20 Fe2 C11 130.0(4) . .
C20 Fe2 C12 168.3(5) . .
C20 Fe2 C14 117.8(4) . .
C20 Fe2 C15 110.9(4) . .
C20 Fe2 C16 41.0(4) . .
C20 Fe2 C17 66.9(4) . .
C20 Fe2 C18 67.3(5) . .
C21 Fe3 Dy1 52.1(3) . .
C22 Fe3 Dy1 81.2(3) . .
C22 Fe3 C21 40.8(4) . .
C22 Fe3 C23 41.0(5) . .
C22 Fe3 C24 67.6(5) . .
C22 Fe3 C25 66.8(4) . .
C22 Fe3 C26 126.6(4) . .
C22 Fe3 C28 120.3(4) . .
C22 Fe3 C30 164.5(4) . .
C23 Fe3 Dy1 120.1(3) . .
C23 Fe3 C21 70.1(4) . .
C23 Fe3 C24 39.9(4) . .
C23 Fe3 C25 67.8(4) . .
C23 Fe3 C26 163.8(5) . .
C23 Fe3 C28 105.9(4) . .
C23 Fe3 C30 153.4(5) . .
C24 Fe3 Dy1 117.2(3) . .
C24 Fe3 C21 70.0(4) . .
C24 Fe3 C25 40.8(4) . .
C24 Fe3 C26 155.4(4) . .
C25 Fe3 Dy1 77.3(3) . .
C25 Fe3 C21 41.0(4) . .
C25 Fe3 C26 121.0(4) . .
C26 Fe3 Dy1 54.7(3) . .
C26 Fe3 C21 106.8(4) . .
C27 Fe3 Dy1 79.2(3) . .
C27 Fe3 C21 120.7(4) . .
C27 Fe3 C22 109.6(4) . .
C27 Fe3 C23 125.9(4) . .
C27 Fe3 C24 161.6(4) . .
C27 Fe3 C25 156.5(4) . .
C27 Fe3 C26 41.0(4) . .
C27 Fe3 C28 40.7(4) . .
C27 Fe3 C30 67.2(4) . .
C28 Fe3 Dy1 119.2(3) . .
C28 Fe3 C21 154.9(4) . .
C28 Fe3 C24 123.6(4) . .
C28 Fe3 C25 161.9(4) . .
C28 Fe3 C26 69.8(4) . .
C28 Fe3 C30 67.9(4) . .
C29 Fe3 Dy1 121.8(3) . .
C29 Fe3 C21 164.1(4) . .
C29 Fe3 C22 153.7(4) . .
C29 Fe3 C23 118.1(4) . .
C29 Fe3 C24 107.0(4) . .
C29 Fe3 C25 126.9(4) . .
C29 Fe3 C26 69.1(4) . .
C29 Fe3 C27 67.0(4) . .
C29 Fe3 C28 39.7(4) . .
C29 Fe3 C30 40.6(4) . .
C30 Fe3 Dy1 83.3(3) . .
C30 Fe3 C21 126.6(4) . .
C30 Fe3 C24 120.4(4) . .
C30 Fe3 C25 109.7(4) . .
C30 Fe3 C26 40.9(4) . .
Fe1 C1 Dy1 85.5(3) . .
Fe1 C1 Li1 153.8(7) . .
C2 C1 Dy1 122.3(7) . .
C2 C1 Fe1 68.0(5) . .
C2 C1 C5 103.1(9) . .
C2 C1 Li1 112.1(8) . .
C5 C1 Dy1 112.8(7) . .
C5 C1 Fe1 67.6(6) . .
C5 C1 Li1 133.8(9) . .
Li1 C1 Dy1 72.3(5) . .
Fe1 C2 H2 126.1 . .
C1 C2 Fe1 71.6(6) . .
C1 C2 H2 124.8 . .
C1 C2 C3 110.3(10) . .
C3 C2 Fe1 69.1(6) . .
C3 C2 H2 124.8 . .
Fe1 C3 H3 125.9 . .
C2 C3 Fe1 69.8(6) . .
C2 C3 H3 125.8 . .
C4 C3 Fe1 70.1(6) . .
C4 C3 C2 108.4(10) . .
C4 C3 H3 125.8 . .
Fe1 C4 H4 125.4 . .
C3 C4 Fe1 69.8(6) . .
C3 C4 H4 126.7 . .
C3 C4 C5 106.6(10) . .
C5 C4 Fe1 69.7(6) . .
C5 C4 H4 126.7 . .
Fe1 C5 H5 126.4 . .
C1 C5 Fe1 71.4(6) . .
C1 C5 H5 124.2 . .
C4 C5 Fe1 69.6(6) . .
C4 C5 C1 111.6(10) . .
C4 C5 H5 124.2 . .
Dy2 C6 Dy1 82.2(3) . .
Fe1 C6 Dy1 84.3(3) . .
Fe1 C6 Dy2 159.4(5) . .
C7 C6 Dy1 111.7(6) . .
C7 C6 Dy2 131.2(7) . .
C7 C6 Fe1 68.6(5) . .
C7 C6 C10 103.6(8) . .
C10 C6 Dy1 122.1(7) . .
C10 C6 Dy2 107.1(6) . .
C10 C6 Fe1 67.6(5) . .
Fe1 C7 H7 126.9 . .
C6 C7 Fe1 70.4(5) . .
C6 C7 H7 124.9 . .
C8 C7 Fe1 69.5(6) . .
C8 C7 C6 110.2(9) . .
C8 C7 H7 124.9 . .
Fe1 C8 H8 126.1 . .
C7 C8 Fe1 70.1(6) . .
C7 C8 H8 126.4 . .
C9 C8 Fe1 69.1(6) . .
C9 C8 C7 107.3(9) . .
C9 C8 H8 126.4 . .
Fe1 C9 H9 125.5 . .
C8 C9 Fe1 70.3(6) . .
C8 C9 H9 125.5 . .
C10 C9 Fe1 70.3(5) . .
C10 C9 C8 109.1(9) . .
C10 C9 H9 125.5 . .
Fe1 C10 H10 126.2 . .
C6 C10 Fe1 70.6(5) . .
C6 C10 H10 125.1 . .
C9 C10 Fe1 69.7(6) . .
C9 C10 C6 109.9(10) . .
C9 C10 H10 125.1 . .
Fe2 C11 Dy1 85.8(3) . .
Fe2 C11 Li1 152.5(7) . .
C12 C11 Dy1 123.9(7) . .
C12 C11 Fe2 67.6(6) . .
C12 C11 Li1 111.0(8) . .
C15 C11 Dy1 111.5(7) . .
C15 C11 Fe2 67.5(6) . .
C15 C11 C12 102.5(9) . .
C15 C11 Li1 135.8(9) . .
Li1 C11 Dy1 72.4(5) . .
Fe2 C12 H12 126.4 . .
C11 C12 Fe2 71.5(6) . .
C11 C12 H12 125.0 . .
C13 C12 Fe2 68.6(6) . .
C13 C12 C11 109.9(10) . .
C13 C12 H12 125.0 . .
Fe2 C13 H13 125.0 . .
C12 C13 Fe2 70.0(6) . .
C12 C13 H13 125.7 . .
C14 C13 Fe2 70.9(7) . .
C14 C13 C12 108.6(10) . .
C14 C13 H13 125.7 . .
Fe2 C14 H14 126.5 . .
C13 C14 Fe2 68.8(6) . .
C13 C14 H14 126.9 . .
C13 C14 C15 106.2(10) . .
C15 C14 Fe2 69.4(6) . .
C15 C14 H14 126.9 . .
Fe2 C15 H15 126.2 . .
C11 C15 Fe2 71.6(6) . .
C11 C15 H15 123.6 . .
C14 C15 Fe2 70.3(6) . .
C14 C15 C11 112.8(10) . .
C14 C15 H15 123.6 . .
Dy2 C16 Dy1 81.7(3) . .
Fe2 C16 Dy1 83.6(3) . .
Fe2 C16 Dy2 158.4(5) . .
C17 C16 Dy1 109.2(7) . .
C17 C16 Dy2 131.3(7) . .
C17 C16 Fe2 68.8(6) . .
C17 C16 C20 103.4(9) . .
C20 C16 Dy1 124.6(7) . .
C20 C16 Dy2 108.3(7) . .
C20 C16 Fe2 68.0(6) . .
Fe2 C17 H17 126.8 . .
C16 C17 Fe2 70.7(6) . .
C16 C17 H17 124.8 . .
C18 C17 Fe2 69.4(6) . .
C18 C17 C16 110.4(10) . .
C18 C17 H17 124.8 . .
Fe2 C18 H18 125.8 . .
C17 C18 Fe2 70.1(6) . .
C17 C18 H18 126.2 . .
C19 C18 Fe2 69.5(7) . .
C19 C18 C17 107.6(10) . .
C19 C18 H18 126.2 . .
Fe2 C19 H19 124.9 . .
C18 C19 Fe2 70.6(7) . .
C18 C19 H19 126.0 . .
C18 C19 C20 108.1(10) . .
C20 C19 Fe2 70.1(6) . .
C20 C19 H19 126.0 . .
Fe2 C20 H20 126.4 . .
C16 C20 Fe2 71.0(6) . .
C16 C20 H20 124.8 . .
C19 C20 Fe2 69.4(6) . .
C19 C20 C16 110.4(10) . .
C19 C20 H20 124.8 . .
Fe3 C21 Dy1 85.9(3) . .
Fe3 C21 Li1 154.4(7) . .
C22 C21 Dy1 121.9(7) . .
C22 C21 Fe3 67.3(6) . .
C22 C21 C25 102.1(9) . .
C22 C21 Li1 112.6(8) . .
C25 C21 Dy1 114.1(6) . .
C25 C21 Fe3 67.7(5) . .
C25 C21 Li1 133.6(8) . .
Li1 C21 Dy1 72.4(5) . .
Fe3 C22 H22 126.0 . .
C21 C22 Fe3 72.0(6) . .
C21 C22 H22 124.1 . .
C23 C22 Fe3 69.6(6) . .
C23 C22 C21 111.9(10) . .
C23 C22 H22 124.1 . .
Fe3 C23 H23 125.5 . .
C22 C23 Fe3 69.4(6) . .
C22 C23 H23 126.5 . .
C24 C23 Fe3 70.2(6) . .
C24 C23 C22 107.1(10) . .
C24 C23 H23 126.5 . .
Fe3 C24 H24 125.8 . .
C23 C24 Fe3 69.8(6) . .
C23 C24 H24 126.1 . .
C23 C24 C25 107.8(10) . .
C25 C24 Fe3 69.8(6) . .
C25 C24 H24 126.1 . .
Fe3 C25 H25 126.5 . .
C21 C25 Fe3 71.3(6) . .
C21 C25 H25 124.4 . .
C24 C25 Fe3 69.4(6) . .
C24 C25 C21 111.1(9) . .
C24 C25 H25 124.4 . .
Dy2 C26 Dy1 82.2(3) . .
Fe3 C26 Dy1 84.0(3) . .
Fe3 C26 Dy2 159.6(5) . .
C27 C26 Dy1 112.9(6) . .
C27 C26 Dy2 131.7(7) . .
C27 C26 Fe3 67.8(5) . .
C27 C26 C30 103.2(9) . .
C30 C26 Dy1 121.0(7) . .
C30 C26 Dy2 106.8(6) . .
C30 C26 Fe3 68.2(5) . .
Fe3 C27 H27 126.0 . .
C26 C27 Fe3 71.2(5) . .
C26 C27 H27 124.4 . .
C28 C27 Fe3 70.0(6) . .
C28 C27 C26 111.2(9) . .
C28 C27 H27 124.4 . .
Fe3 C28 H28 125.9 . .
C27 C28 Fe3 69.3(6) . .
C27 C28 H28 126.7 . .
C29 C28 Fe3 69.6(6) . .
C29 C28 C27 106.5(9) . .
C29 C28 H28 126.7 . .
Fe3 C29 H29 125.4 . .
C28 C29 Fe3 70.7(6) . .
C28 C29 H29 125.3 . .
C28 C29 C30 109.5(10) . .
C30 C29 Fe3 70.2(6) . .
C30 C29 H29 125.3 . .
Fe3 C30 H30 126.3 . .
C26 C30 Fe3 70.9(5) . .
C26 C30 H30 125.2 . .
C29 C30 Fe3 69.2(5) . .
C29 C30 C26 109.6(9) . .
C29 C30 H30 125.2 . .
C31 O1 Li1 119.2(8) . .
C34 O1 C31 105.9(8) . .
C34 O1 Li1 119.7(9) . .
O1 C31 H31A 110.7 . .
O1 C31 H31B 110.7 . .
O1 C31 C32 105.3(10) . .
H31A C31 H31B 108.8 . .
C32 C31 H31A 110.7 . .
C32 C31 H31B 110.7 . .
C31 C32 H32A 111.1 . .
C31 C32 H32B 111.1 . .
H32A C32 H32B 109.1 . .
C33 C32 C31 103.1(11) . .
C33 C32 H32A 111.1 . .
C33 C32 H32B 111.1 . .
C32 C33 H33A 109.8 . .
C32 C33 H33B 109.8 . .
C32 C33 C34 109.3(12) . .
H33A C33 H33B 108.3 . .
C34 C33 H33A 109.8 . .
C34 C33 H33B 109.8 . .
O1 C34 C33 107.6(11) . .
O1 C34 H34A 110.2 . .
O1 C34 H34B 110.2 . .
C33 C34 H34A 110.2 . .
C33 C34 H34B 110.2 . .
H34A C34 H34B 108.5 . .
C1 Li1 Dy1 57.5(5) . .
C1 Li1 C11 95.1(8) . .
C1 Li1 C21 92.8(7) . .
C11 Li1 Dy1 56.8(5) . .
C11 Li1 C21 91.1(7) . .
C21 Li1 Dy1 56.4(4) . .
O1 Li1 Dy1 162.4(10) . .
O1 Li1 C1 115.8(8) . .
O1 Li1 C11 111.1(9) . .
O1 Li1 C21 140.7(10) . .
Li2 I1 Li2 155.9(3) . 2_655
C39 O3 Li2 124.9(12) . .
C42 O3 C39 108.8(10) . .
C42 O3 Li2 122.3(12) . .
C43 O4 C46 108.1(12) . .
C43 O4 Li2 125.6(12) . .
C46 O4 Li2 122.4(12) . .
C35 O2 Li2 129(2) . .
C38 O2 C35 106.7(14) . .
C38 O2 Li2 116.7(19) . .
O2 C35 H35A 110.2 . .
O2 C35 H35B 110.2 . .
O2 C35 C36 107.3(14) . .
H35A C35 H35B 108.5 . .
C36 C35 H35A 110.2 . .
C36 C35 H35B 110.2 . .
C35 C36 H36A 110.6 . .
C35 C36 H36B 110.6 . .
H36A C36 H36B 108.7 . .
C37 C36 C35 105.7(15) . .
C37 C36 H36A 110.6 . .
C37 C36 H36B 110.6 . .
C36 C37 H37A 109.6 . .
C36 C37 H37B 109.6 . .
C36 C37 C38 110.1(16) . .
H37A C37 H37B 108.2 . .
C38 C37 H37A 109.6 . .
C38 C37 H37B 109.6 . .
O2 C38 C37 108.5(16) . .
O2 C38 H38A 110.0 . .
O2 C38 H38B 110.0 . .
C37 C38 H38A 110.0 . .
C37 C38 H38B 110.0 . .
H38A C38 H38B 108.4 . .
C35A O2A Li2 122(2) . .
C38A O2A C35A 107.5(16) . .
C38A O2A Li2 116.4(18) . .
O2A C35A H35C 111.0 . .
O2A C35A H35D 111.0 . .
O2A C35A C36A 103.9(14) . .
H35C C35A H35D 109.0 . .
C36A C35A H35C 111.0 . .
C36A C35A H35D 111.0 . .
C35A C36A H36C 110.8 . .
C35A C36A H36D 110.8 . .
H36C C36A H36D 108.8 . .
C37A C36A C35A 104.9(15) . .
C37A C36A H36C 110.8 . .
C37A C36A H36D 110.8 . .
C36A C37A H37C 109.8 . .
C36A C37A H37D 109.8 . .
C36A C37A C38A 109.4(17) . .
H37C C37A H37D 108.2 . .
C38A C37A H37C 109.8 . .
C38A C37A H37D 109.8 . .
O2A C38A C37A 101.4(16) . .
O2A C38A H38C 111.5 . .
O2A C38A H38D 111.5 . .
C37A C38A H38C 111.5 . .
C37A C38A H38D 111.5 . .
H38C C38A H38D 109.3 . .
O3 C39 H39A 110.5 . .
O3 C39 H39B 110.5 . .
O3 C39 C40 106.2(11) . .
H39A C39 H39B 108.7 . .
C40 C39 H39A 110.5 . .
C40 C39 H39B 110.5 . .
C39 C40 H40A 110.7 . .
C39 C40 H40B 110.7 . .
H40A C40 H40B 108.8 . .
C41 C40 C39 105.0(12) . .
C41 C40 H40A 110.7 . .
C41 C40 H40B 110.7 . .
C40 C41 H41A 111.5 . .
C40 C41 H41B 111.5 . .
C40 C41 C42 101.3(11) . .
H41A C41 H41B 109.3 . .
C42 C41 H41A 111.5 . .
C42 C41 H41B 111.5 . .
O3 C42 C41 103.2(11) . .
O3 C42 H42A 111.1 . .
O3 C42 H42B 111.1 . .
C41 C42 H42A 111.1 . .
C41 C42 H42B 111.1 . .
H42A C42 H42B 109.1 . .
O4 C43 H43A 110.9 . .
O4 C43 H43B 110.9 . .
O4 C43 C44 104.1(11) . .
H43A C43 H43B 108.9 . .
C44 C43 H43A 110.9 . .
C44 C43 H43B 110.9 . .
C43 C44 H44A 111.0 . .
C43 C44 H44B 111.0 . .
H44A C44 H44B 109.0 . .
C45 C44 C43 103.6(13) . .
C45 C44 H44A 111.0 . .
C45 C44 H44B 111.0 . .
C44 C45 H45A 112.6 . .
C44 C45 H45B 112.6 . .
C44 C45 C46 95.5(13) . .
H45A C45 H45B 110.1 . .
C46 C45 H45A 112.6 . .
C46 C45 H45B 112.6 . .
O4 C46 C45 104.4(13) . .
O4 C46 H46A 110.9 . .
O4 C46 H46B 110.9 . .
C45 C46 H46A 110.9 . .
C45 C46 H46B 110.9 . .
H46A C46 H46B 108.9 . .
I1 Li2 I1 24.1(3) . 2_655
O3 Li2 I1 116.0(13) . .
O3 Li2 I1 110.7(12) . 2_655
O3 Li2 O4 110.4(14) . .
O3 Li2 O2 103.7(16) . .
O3 Li2 O2A 106.8(16) . .
O4 Li2 I1 101.5(12) . 2_655
O4 Li2 I1 117.7(13) . .
O4 Li2 O2 98.3(15) . .
O4 Li2 O2A 111.5(16) . .
O2 Li2 I1 108.1(14) . .
O2 Li2 I1 130.6(15) . 2_655
O2A Li2 I1 92.3(13) . .
O2A Li2 I1 115.8(14) . 2_655
C50 O5 C47 107.3(11) . .
O5 C47 H47A 110.7 . .
O5 C47 H47B 110.7 . .
O5 C47 C48 105.1(13) . .
H47A C47 H47B 108.8 . .
C48 C47 H47A 110.7 . .
C48 C47 H47B 110.7 . .
C47 C48 H48A 111.8 . .
C47 C48 H48B 111.8 . .
C47 C48 C49 99.8(12) . .
H48A C48 H48B 109.5 . .
C49 C48 H48A 111.8 . .
C49 C48 H48B 111.8 . .
C48 C49 H49A 110.4 . .
C48 C49 H49B 110.4 . .
H49A C49 H49B 108.6 . .
C50 C49 C48 106.7(12) . .
C50 C49 H49A 110.4 . .
C50 C49 H49B 110.4 . .
O5 C50 C49 106.8(13) . .
O5 C50 H50A 110.4 . .
O5 C50 H50B 110.4 . .
C49 C50 H50A 110.4 . .
C49 C50 H50B 110.4 . .
H50A C50 H50B 108.6 . .

loop_
_geom_bond_atom_site_label_1
_geom_bond_atom_site_label_2
_geom_bond_distance
_geom_bond_site_symmetry_2
Dy1 C1 2.520(10) .
Dy1 C6 2.578(9) .
Dy1 C11 2.498(10) .
Dy1 C16 2.596(10) .
Dy1 C21 2.485(9) .
Dy1 C26 2.578(10) .
Dy2 Dy1 3.3598(7) 2_766
Dy2 C6 2.531(9) .
Dy2 C6 2.531(9) 2_766
Dy2 C16 2.540(10) .
Dy2 C16 2.540(10) 2_766
Dy2 C26 2.532(10) 2_766
Dy2 C26 2.532(10) .
Fe1 C1 2.098(10) .
Fe1 C2 2.050(10) .
Fe1 C3 2.040(10) .
Fe1 C4 2.045(10) .
Fe1 C5 2.046(11) .
Fe1 C6 2.085(9) .
Fe1 C7 2.061(9) .
Fe1 C8 2.053(11) .
Fe1 C9 2.037(9) .
Fe1 C10 2.045(9) .
Fe2 C11 2.093(10) .
Fe2 C12 2.040(10) .
Fe2 C13 2.022(11) .
Fe2 C14 2.050(11) .
Fe2 C15 2.038(10) .
Fe2 C16 2.077(10) .
Fe2 C17 2.052(10) .
Fe2 C18 2.043(11) .
Fe2 C19 2.029(11) .
Fe2 C20 2.037(11) .
Fe3 C21 2.106(9) .
Fe3 C22 2.042(10) .
Fe3 C23 2.045(10) .
Fe3 C24 2.050(10) .
Fe3 C25 2.056(10) .
Fe3 C26 2.086(10) .
Fe3 C27 2.041(10) .
Fe3 C28 2.049(11) .
Fe3 C29 2.035(10) .
Fe3 C30 2.049(9) .
C1 C2 1.434(15) .
C1 C5 1.451(15) .
C1 Li1 2.29(2) .
C2 H2 0.9500 .
C2 C3 1.437(15) .
C3 H3 0.9500 .
C3 C4 1.400(16) .
C4 H4 0.9500 .
C4 C5 1.423(15) .
C5 H5 0.9500 .
C6 C7 1.454(14) .
C6 C10 1.472(15) .
C7 H7 0.9500 .
C7 C8 1.423(14) .
C8 H8 0.9500 .
C8 C9 1.421(15) .
C9 H9 0.9500 .
C9 C10 1.395(14) .
C10 H10 0.9500 .
C11 C12 1.445(15) .
C11 C15 1.445(14) .
C11 Li1 2.32(2) .
C12 H12 0.9500 .
C12 C13 1.437(16) .
C13 H13 0.9500 .
C13 C14 1.402(17) .
C14 H14 0.9500 .
C14 C15 1.408(15) .
C15 H15 0.9500 .
C16 C17 1.430(15) .
C16 C20 1.441(15) .
C17 H17 0.9500 .
C17 C18 1.420(16) .
C18 H18 0.9500 .
C18 C19 1.386(17) .
C19 H19 0.9500 .
C19 C20 1.408(16) .
C20 H20 0.9500 .
C21 C22 1.446(15) .
C21 C25 1.457(15) .
C21 Li1 2.33(2) .
C22 H22 0.9500 .
C22 C23 1.433(16) .
C23 H23 0.9500 .
C23 C24 1.398(16) .
C24 H24 0.9500 .
C24 C25 1.432(14) .
C25 H25 0.9500 .
C26 C27 1.444(14) .
C26 C30 1.444(15) .
C27 H27 0.9500 .
C27 C28 1.422(15) .
C28 H28 0.9500 .
C28 C29 1.386(15) .
C29 H29 0.9500 .
C29 C30 1.418(14) .
C30 H30 0.9500 .
O1 C31 1.452(12) .
O1 C34 1.431(13) .
O1 Li1 1.808(19) .
C31 H31A 0.9900 .
C31 H31B 0.9900 .
C31 C32 1.503(16) .
C32 H32A 0.9900 .
C32 H32B 0.9900 .
C32 C33 1.394(17) .
C33 H33A 0.9900 .
C33 H33B 0.9900 .
C33 C34 1.436(16) .
C34 H34A 0.9900 .
C34 H34B 0.9900 .
I1 Li2 2.67(3) .
I1 Li2 2.80(3) 2_655
O3 C39 1.436(16) .
O3 C42 1.427(15) .
O3 Li2 1.90(3) .
O4 C43 1.380(15) .
O4 C46 1.434(18) .
O4 Li2 1.92(3) .
O2 C35 1.453(12) .
O2 C38 1.429(13) .
O2 Li2 1.94(3) .
C35 H35A 0.9900 .
C35 H35B 0.9900 .
C35 C36 1.505(16) .
C36 H36A 0.9900 .
C36 H36B 0.9900 .
C36 C37 1.391(17) .
C37 H37A 0.9900 .
C37 H37B 0.9900 .
C37 C38 1.431(17) .
C38 H38A 0.9900 .
C38 H38B 0.9900 .
O2A C35A 1.453(12) .
O2A C38A 1.428(13) .
O2A Li2 1.93(3) .
C35A H35C 0.9900 .
C35A H35D 0.9900 .
C35A C36A 1.504(16) .
C36A H36C 0.9900 .
C36A H36D 0.9900 .
C36A C37A 1.391(17) .
C37A H37C 0.9900 .
C37A H37D 0.9900 .
C37A C38A 1.433(17) .
C38A H38C 0.9900 .
C38A H38D 0.9900 .
C39 H39A 0.9900 .
C39 H39B 0.9900 .
C39 C40 1.51(2) .
C40 H40A 0.9900 .
C40 H40B 0.9900 .
C40 C41 1.502(19) .
C41 H41A 0.9900 .
C41 H41B 0.9900 .
C41 C42 1.535(19) .
C42 H42A 0.9900 .
C42 H42B 0.9900 .
C43 H43A 0.9900 .
C43 H43B 0.9900 .
C43 C44 1.52(2) .
C44 H44A 0.9900 .
C44 H44B 0.9900 .
C44 C45 1.46(2) .
C45 H45A 0.9900 .
C45 H45B 0.9900 .
C45 C46 1.51(2) .
C46 H46A 0.9900 .
C46 H46B 0.9900 .
Li2 I1 2.80(3) 2_655
O5 C47 1.421(16) .
O5 C50 1.401(16) .
C47 H47A 0.9900 .
C47 H47B 0.9900 .
C47 C48 1.48(2) .
C48 H48A 0.9900 .
C48 H48B 0.9900 .
C48 C49 1.52(2) .
C49 H49A 0.9900 .
C49 H49B 0.9900 .
C49 C50 1.46(2) .
C50 H50A 0.9900 .
C50 H50B 0.9900 .

loop_
_geom_torsion_atom_site_label_1
_geom_torsion_atom_site_label_2
_geom_torsion_atom_site_label_3
_geom_torsion_atom_site_label_4
_geom_torsion
Dy1 C1 C2 Fe1 69.2(6)
Dy1 C1 C2 C3 127.5(8)
Dy1 C1 C5 Fe1 -74.6(5)
Dy1 C1 C5 C4 -132.7(7)
Dy1 C6 C7 Fe1 -74.2(4)
Dy1 C6 C7 C8 -132.3(7)
Dy1 C6 C10 Fe1 67.3(6)
Dy1 C6 C10 C9 126.1(8)
Dy1 C11 C12 Fe2 68.0(7)
Dy1 C11 C12 C13 126.0(9)
Dy1 C11 C15 Fe2 -75.5(5)
Dy1 C11 C15 C14 -133.8(8)
Dy1 C16 C17 Fe2 -74.8(4)
Dy1 C16 C17 C18 -132.8(8)
Dy1 C16 C20 Fe2 64.9(6)
Dy1 C16 C20 C19 123.2(9)
Dy1 C21 C22 Fe3 69.4(6)
Dy1 C21 C22 C23 127.6(8)
Dy1 C21 C25 Fe3 -74.5(5)
Dy1 C21 C25 C24 -132.5(7)
Dy1 C26 C27 Fe3 -72.8(5)
Dy1 C26 C27 C28 -131.5(7)
Dy1 C26 C30 Fe3 68.1(5)
Dy1 C26 C30 C29 126.6(8)
Dy2 C6 C7 Fe1 -173.2(8)
Dy2 C6 C7 C8 128.7(8)
Dy2 C6 C10 Fe1 158.8(5)
Dy2 C6 C10 C9 -142.4(7)
Dy2 C16 C17 Fe2 -170.6(8)
Dy2 C16 C17 C18 131.3(9)
Dy2 C16 C20 Fe2 157.3(5)
Dy2 C16 C20 C19 -144.3(7)
Dy2 C26 C27 Fe3 -173.1(8)
Dy2 C26 C27 C28 128.2(9)
Dy2 C26 C30 Fe3 159.0(5)
Dy2 C26 C30 C29 -142.5(7)
Fe1 C1 C2 C3 58.3(7)
Fe1 C1 C5 C4 -58.1(7)
Fe1 C2 C3 C4 59.7(7)
Fe1 C3 C4 C5 60.3(7)
Fe1 C4 C5 C1 59.1(7)
Fe1 C6 C7 C8 -58.1(7)
Fe1 C6 C10 C9 58.8(7)
Fe1 C7 C8 C9 -59.3(7)
Fe1 C8 C9 C10 -59.8(7)
Fe1 C9 C10 C6 -59.3(7)
Fe2 C11 C12 C13 58.0(7)
Fe2 C11 C15 C14 -58.3(8)
Fe2 C12 C13 C14 60.7(8)
Fe2 C13 C14 C15 59.6(7)
Fe2 C14 C15 C11 59.0(7)
Fe2 C16 C17 C18 -58.0(8)
Fe2 C16 C20 C19 58.3(8)
Fe2 C17 C18 C19 -59.6(8)
Fe2 C18 C19 C20 -60.3(8)
Fe2 C19 C20 C16 -59.3(7)
Fe3 C21 C22 C23 58.2(7)
Fe3 C21 C25 C24 -58.0(7)
Fe3 C22 C23 C24 60.4(7)
Fe3 C23 C24 C25 59.8(7)
Fe3 C24 C25 C21 59.2(7)
Fe3 C26 C27 C28 -58.7(7)
Fe3 C26 C30 C29 58.5(7)
Fe3 C27 C28 C29 -60.0(7)
Fe3 C28 C29 C30 -59.7(7)
Fe3 C29 C30 C26 -59.6(7)
C1 C2 C3 Fe1 -59.8(7)
C1 C2 C3 C4 -0.1(11)
C2 C1 C5 Fe1 59.2(6)
C2 C1 C5 C4 1.2(11)
C2 C3 C4 Fe1 -59.5(7)
C2 C3 C4 C5 0.8(11)
C3 C4 C5 Fe1 -60.4(7)
C3 C4 C5 C1 -1.3(11)
C5 C1 C2 Fe1 -59.0(6)
C5 C1 C2 C3 -0.6(10)
C6 C7 C8 Fe1 58.6(7)
C6 C7 C8 C9 -0.6(11)
C7 C6 C10 Fe1 -59.6(6)
C7 C6 C10 C9 -0.8(10)
C7 C8 C9 Fe1 59.9(7)
C7 C8 C9 C10 0.1(11)
C8 C9 C10 Fe1 59.8(7)
C8 C9 C10 C6 0.5(11)
C10 C6 C7 Fe1 59.0(6)
C10 C6 C7 C8 0.9(10)
C11 C12 C13 Fe2 -59.7(7)
C11 C12 C13 C14 1.0(13)
C12 C11 C15 Fe2 59.0(7)
C12 C11 C15 C14 0.7(11)
C12 C13 C14 Fe2 -60.1(8)
C12 C13 C14 C15 -0.5(12)
C13 C14 C15 Fe2 -59.2(8)
C13 C14 C15 C11 -0.2(12)
C15 C11 C12 Fe2 -59.0(6)
C15 C11 C12 C13 -1.0(11)
C16 C17 C18 Fe2 58.8(7)
C16 C17 C18 C19 -0.8(13)
C17 C16 C20 Fe2 -60.2(6)
C17 C16 C20 C19 -1.9(11)
C17 C18 C19 Fe2 60.0(8)
C17 C18 C19 C20 -0.4(13)
C18 C19 C20 Fe2 60.7(8)
C18 C19 C20 C16 1.5(13)
C20 C16 C17 Fe2 59.7(6)
C20 C16 C17 C18 1.6(11)
C21 C22 C23 Fe3 -59.6(7)
C21 C22 C23 C24 0.8(12)
C22 C21 C25 Fe3 59.0(6)
C22 C21 C25 C24 1.0(10)
C22 C23 C24 Fe3 -59.9(7)
C22 C23 C24 C25 -0.1(11)
C23 C24 C25 Fe3 -59.8(7)
C23 C24 C25 C21 -0.6(11)
C25 C21 C22 Fe3 -59.3(6)
C25 C21 C22 C23 -1.1(11)
C26 C27 C28 Fe3 59.4(7)
C26 C27 C28 C29 -0.6(11)
C27 C26 C30 Fe3 -59.3(6)
C27 C26 C30 C29 -0.8(10)
C27 C28 C29 Fe3 59.8(7)
C27 C28 C29 C30 0.1(12)
C28 C29 C30 Fe3 60.0(7)
C28 C29 C30 C26 0.5(12)
C30 C26 C27 Fe3 59.5(6)
C30 C26 C27 C28 0.9(10)
O1 C31 C32 C33 29.8(16)
C31 O1 C34 C33 6.7(16)
C31 O1 Li1 Dy1 -52(3)
C31 O1 Li1 C1 11.3(15)
C31 O1 Li1 C11 -95.7(11)
C31 O1 Li1 C21 144.1(14)
C31 C32 C33 C34 -26(2)
C32 C33 C34 O1 13(2)
C34 O1 C31 C32 -22.3(13)
C34 O1 Li1 Dy1 81(3)
C34 O1 Li1 C1 144.3(10)
C34 O1 Li1 C11 37.3(13)
C34 O1 Li1 C21 -83.0(18)
Li1 C1 C2 Fe1 151.7(7)
Li1 C1 C2 C3 -150.0(8)
Li1 C1 C5 Fe1 -161.6(11)
Li1 C1 C5 C4 140.4(10)
Li1 C11 C12 Fe2 150.4(7)
Li1 C11 C12 C13 -151.6(9)
Li1 C11 C15 Fe2 -162.1(11)
Li1 C11 C15 C14 139.6(11)
Li1 C21 C22 Fe3 152.2(7)
Li1 C21 C22 C23 -149.6(9)
Li1 C21 C25 Fe3 -162.7(10)
Li1 C21 C25 C24 139.3(10)
Li1 O1 C31 C32 116.3(12)
Li1 O1 C34 C33 -131.6(13)
O3 C39 C40 C41 11.1(15)
O4 C43 C44 C45 -32.3(16)
O2 C35 C36 C37 7(5)
C35 O2 C38 C37 -9(4)
C35 C36 C37 C38 -13(5)
C36 C37 C38 O2 14(5)
C38 O2 C35 C36 1(5)
O2A C35A C36A C37A -1(5)
C35A O2A C38A C37A 34(3)
C35A C36A C37A C38A 22(4)
C36A C37A C38A O2A -35(4)
C38A O2A C35A C36A -21(4)
C39 O3 C42 C41 -33.8(14)
C39 C40 C41 C42 -30.1(15)
C40 C41 C42 O3 39.0(14)
C42 O3 C39 C40 14.6(15)
C43 O4 C46 C45 27.4(18)
C43 C44 C45 C46 45.7(16)
C44 C45 C46 O4 -45.1(17)
C46 O4 C43 C44 2.2(16)
Li2 O3 C39 C40 -143.3(14)
Li2 O3 C42 C41 124.7(14)
Li2 O4 C43 C44 160.2(14)
Li2 O4 C46 C45 -131.4(16)
Li2 O2 C35 C36 -146(3)
Li2 O2 C38 C37 143(3)
Li2 O2A C35A C36A -160(3)
Li2 O2A C38A C37A 175(2)
O5 C47 C48 C49 36.2(16)
C47 O5 C50 C49 20.8(16)
C47 C48 C49 C50 -23.7(17)
C48 C49 C50 O5 2.9(17)
C50 O5 C47 C48 -37.1(16)
